data_4063231
loop_
_publ_author_name
'Shabana A. Ahmed'
'Michael S. Hill'
'Peter B. Hitchcock'

_publ_section_title
;
 Synthesis and M-C\g Hemilability of Group 2
 Bis(phosphinimino)methanides
;
_journal_issue 2
_journal_name_full Organometallics
_journal_page_first 394
_journal_page_last 402
_journal_paper_doi 10.1021/om050811h
_journal_volume 25
_journal_year 2006
_chemical_compound_source 'synthesis as described'
_chemical_formula_moiety 'C86 H86 Cl2 Mg2 N4 P4, 2(C7 H8)'
_chemical_formula_sum 'C100 H102 Cl2 Mg2 N4 P4'
_chemical_formula_weight 1603.26
_chemical_name_common
;
[{MgCl(MesNPPh2CHPPh2NMes)}2].2(toluene)
;
_space_group_IT_number 14
_symmetry_cell_setting monoclinic
_symmetry_space_group_name_Hall '-P 2ybc'
_symmetry_space_group_name_H-M 'P 1 21/c 1'
_atom_sites_solution_hydrogens geom
_atom_sites_solution_primary direct
_atom_sites_solution_secondary difmap
_audit_conform_dict_location ftp://ftp.iucr.org/pub/cif_core.dic
_audit_conform_dict_name cif_core.dic
_audit_conform_dict_version 2.2
_audit_creation_date 2002-08-12T13:50:50-00:00
_audit_creation_method 'WinGX routine CIF_UPDATE'
_cell_angle_alpha 90
_cell_angle_beta 96.916(1)
_cell_angle_gamma 90
_cell_formula_units_Z 2
_cell_length_a 12.0127(3)
_cell_length_b 11.8443(3)
_cell_length_c 30.8127(8)
_cell_measurement_reflns_used 41319
_cell_measurement_temperature 173(2)
_cell_measurement_theta_max 22.986
_cell_measurement_theta_min 3.705
_cell_measurement_wavelength 0.71073
_cell_volume 4352.2(2)
_computing_cell_refinement 'HKL Scalepack (Otwinowski & Minor 1997)'
_computing_data_collection 'Collect (Nonius BV, 1997-2000)'
_computing_data_reduction 'HKL Denzo and Scalepack (Otwinowski & Minor 1997)'
_computing_molecular_graphics 'Ortep-3 for Windows (Farrugia, 1997)'
_computing_publication_material 'WinGX publication routines (Farrugia, 1999)'
_computing_structure_refinement 'SHELXL-97 (Sheldrick, 1997)'
_computing_structure_solution 'SHELXS-97 (Sheldrick, 1997)'
_diffrn_ambient_temperature 173(2)
_diffrn_measured_fraction_theta_full 0.919
_diffrn_measured_fraction_theta_max 0.919
_diffrn_measurement_device '95mm CCD camera on \k-goniostat'
_diffrn_measurement_device_type KappaCCD
_diffrn_measurement_method CCD
_diffrn_radiation_monochromator graphite
_diffrn_radiation_probe x-ray
_diffrn_radiation_type MoK\a
_diffrn_radiation_wavelength 0.71073
_diffrn_reflns_av_R_equivalents 0.0624
_diffrn_reflns_av_unetI/netI 0.0611
_diffrn_reflns_limit_h_max 11
_diffrn_reflns_limit_h_min -11
_diffrn_reflns_limit_k_max 12
_diffrn_reflns_limit_k_min -13
_diffrn_reflns_limit_l_max 33
_diffrn_reflns_limit_l_min -32
_diffrn_reflns_number 17213
_diffrn_reflns_theta_full 23.02
_diffrn_reflns_theta_max 23.02
_diffrn_reflns_theta_min 3.75
_exptl_absorpt_coefficient_mu 0.212
_exptl_absorpt_correction_type none
_exptl_crystal_colour colourless
_exptl_crystal_density_diffrn 1.223
_exptl_crystal_density_method 'not measured'
_exptl_crystal_description needle
_exptl_crystal_F_000 1696
_exptl_crystal_size_max 0.2
_exptl_crystal_size_mid 0.1
_exptl_crystal_size_min 0.1
_refine_diff_density_max 0.483
_refine_diff_density_min -0.37
_refine_diff_density_rms 0.047
_refine_ls_extinction_method none
_refine_ls_goodness_of_fit_ref 1.058
_refine_ls_hydrogen_treatment riding
_refine_ls_matrix_type full
_refine_ls_number_parameters 509
_refine_ls_number_reflns 5578
_refine_ls_number_restraints 0
_refine_ls_restrained_S_all 1.058
_refine_ls_R_factor_all 0.0755
_refine_ls_R_factor_gt 0.0508
_refine_ls_shift/su_max 0.001
_refine_ls_shift/su_mean 0
_refine_ls_structure_factor_coef Fsqd
_refine_ls_weighting_details 'calc w=1/[\s^2^(Fo^2^)+(0.0318P)^2^+5.1525P] where P=(Fo^2^+2Fc^2^)/3'
_refine_ls_weighting_scheme calc
_refine_ls_wR_factor_gt 0.1052
_refine_ls_wR_factor_ref 0.1148
_reflns_number_gt 4307
_reflns_number_total 5578
_reflns_threshold_expression >2sigma(I)
_cod_original_sg_symbol_H-M P2(1)/c
_cod_database_code 4063231

loop_
_symmetry_equiv_pos_as_xyz
'x, y, z'
'-x, y+1/2, -z+1/2'
'-x, -y, -z'
'x, -y-1/2, z-1/2'

loop_
_atom_site_label
_atom_site_type_symbol
_atom_site_fract_x
_atom_site_fract_y
_atom_site_fract_z
_atom_site_U_iso_or_equiv
_atom_site_adp_type
_atom_site_occupancy
_atom_site_symmetry_multiplicity
_atom_site_calc_flag
_atom_site_refinement_flags
Mg Mg 0.47640(9) 0.53346(9) 0.44512(3) 0.0256(3) Uani 1 1 d .
Cl Cl 0.59410(7) 0.39991(7) 0.48850(3) 0.0324(2) Uani 1 1 d .
P1 P 0.38777(7) 0.42870(7) 0.36000(3) 0.0246(2) Uani 1 1 d .
P2 P 0.54733(8) 0.63641(7) 0.36471(3) 0.0250(2) Uani 1 1 d .
N1 N 0.3457(2) 0.4549(2) 0.40691(8) 0.0242(6) Uani 1 1 d .
N2 N 0.5398(2) 0.6718(2) 0.41518(8) 0.0263(7) Uani 1 1 d .
C1 C 0.5126(3) 0.4965(3) 0.35861(10) 0.0262(8) Uani 1 1 d .
H1 H 0.5732 0.4485 0.3536 0.031 Uiso 1 1 calc R
C2 C 0.4239(3) 0.2837(3) 0.34743(10) 0.0271(8) Uani 1 1 d .
C3 C 0.5169(3) 0.2331(3) 0.37128(11) 0.0341(9) Uani 1 1 d .
H3 H 0.5587 0.2735 0.3944 0.041 Uiso 1 1 calc R
C4 C 0.5488(3) 0.1244(3) 0.36155(13) 0.0443(10) Uani 1 1 d .
H4 H 0.6128 0.0912 0.3777 0.053 Uiso 1 1 calc R
C5 C 0.4878(4) 0.0641(3) 0.32836(13) 0.0476(11) Uani 1 1 d .
H5 H 0.5091 -0.0108 0.3221 0.057 Uiso 1 1 calc R
C6 C 0.3969(4) 0.1126(3) 0.30462(13) 0.0429(10) Uani 1 1 d .
H6 H 0.3555 0.0714 0.2816 0.052 Uiso 1 1 calc R
C7 C 0.3646(3) 0.2216(3) 0.31381(11) 0.0338(9) Uani 1 1 d .
H7 H 0.3013 0.2543 0.297 0.041 Uiso 1 1 calc R
C8 C 0.2813(3) 0.4620(3) 0.31461(10) 0.0313(9) Uani 1 1 d .
C9 C 0.3167(4) 0.5028(3) 0.27607(11) 0.0447(11) Uani 1 1 d .
H9 H 0.3942 0.5167 0.2748 0.054 Uiso 1 1 calc R
C10 C 0.2405(5) 0.5231(4) 0.23988(13) 0.0597(13) Uani 1 1 d .
H10 H 0.2653 0.5508 0.2138 0.072 Uiso 1 1 calc R
C11 C 0.1289(5) 0.5032(4) 0.24158(13) 0.0656(15) Uani 1 1 d .
H11 H 0.0761 0.5193 0.2169 0.079 Uiso 1 1 calc R
C12 C 0.0928(4) 0.4601(5) 0.27880(13) 0.0690(15) Uani 1 1 d .
H12 H 0.0156 0.4437 0.2794 0.083 Uiso 1 1 calc R
C13 C 0.1689(3) 0.4404(4) 0.31561(12) 0.0505(12) Uani 1 1 d .
H13 H 0.1435 0.412 0.3415 0.061 Uiso 1 1 calc R
C14 C 0.6851(3) 0.6534(3) 0.34736(10) 0.0303(9) Uani 1 1 d .
C15 C 0.7291(3) 0.7609(3) 0.34355(11) 0.0400(10) Uani 1 1 d .
H15 H 0.6853 0.8248 0.3491 0.048 Uiso 1 1 calc R
C16 C 0.8357(4) 0.7764(4) 0.33188(14) 0.0568(12) Uani 1 1 d .
H16 H 0.8635 0.8505 0.3284 0.068 Uiso 1 1 calc R
C17 C 0.9005(5) 0.6851(5) 0.32538(19) 0.0857(18) Uani 1 1 d .
H17 H 0.9727 0.6955 0.3164 0.103 Uiso 1 1 calc R
C18 C 0.8618(5) 0.5780(5) 0.3318(2) 0.0942(19) Uani 1 1 d .
H18 H 0.9095 0.5148 0.3296 0.113 Uiso 1 1 calc R
C19 C 0.7531(4) 0.5620(4) 0.34151(16) 0.0661(14) Uani 1 1 d .
H19 H 0.7252 0.4876 0.3441 0.079 Uiso 1 1 calc R
C20 C 0.4582(3) 0.7224(3) 0.32552(10) 0.0246(8) Uani 1 1 d .
C21 C 0.4877(3) 0.7500(3) 0.28428(10) 0.0322(9) Uani 1 1 d .
H21 H 0.5606 0.7319 0.2773 0.039 Uiso 1 1 calc R
C22 C 0.4124(3) 0.8029(3) 0.25363(11) 0.0396(10) Uani 1 1 d .
H22 H 0.4339 0.8216 0.2258 0.047 Uiso 1 1 calc R
C23 C 0.3055(3) 0.8291(3) 0.26317(12) 0.0421(10) Uani 1 1 d .
H23 H 0.2539 0.8662 0.2421 0.051 Uiso 1 1 calc R
C24 C 0.2743(3) 0.8009(3) 0.30358(11) 0.0392(10) Uani 1 1 d .
H24 H 0.2008 0.8173 0.3102 0.047 Uiso 1 1 calc R
C25 C 0.3511(3) 0.7488(3) 0.33419(11) 0.0340(9) Uani 1 1 d .
H25 H 0.3295 0.7306 0.362 0.041 Uiso 1 1 calc R
C26 C 0.2391(3) 0.4234(3) 0.41993(9) 0.0252(8) Uani 1 1 d .
C27 C 0.2160(3) 0.3117(3) 0.43113(10) 0.0279(8) Uani 1 1 d .
C28 C 0.1097(3) 0.2854(3) 0.44242(10) 0.0354(9) Uani 1 1 d .
H28 H 0.0932 0.209 0.4486 0.042 Uiso 1 1 calc R
C29 C 0.0276(3) 0.3661(3) 0.44493(11) 0.0354(9) Uani 1 1 d .
C30 C 0.0543(3) 0.4764(3) 0.43581(11) 0.0358(9) Uani 1 1 d .
H30 H 0 0.5336 0.4382 0.043 Uiso 1 1 calc R
C31 C 0.1574(3) 0.5069(3) 0.42327(10) 0.0292(8) Uani 1 1 d .
C32 C 0.3033(3) 0.2203(3) 0.43348(12) 0.0389(10) Uani 1 1 d .
H32A H 0.2827 0.1594 0.4525 0.058 Uiso 1 1 calc R
H32B H 0.3762 0.2516 0.4454 0.058 Uiso 1 1 calc R
H32C H 0.3081 0.1905 0.4041 0.058 Uiso 1 1 calc R
C33 C -0.0851(3) 0.3360(4) 0.45889(14) 0.0551(12) Uani 1 1 d .
H33A H -0.0883 0.2545 0.4642 0.083 Uiso 0.5 1 calc PR
H33B H -0.1447 0.3571 0.4358 0.083 Uiso 0.5 1 calc PR
H33C H -0.0955 0.3767 0.4858 0.083 Uiso 0.5 1 calc PR
H33D H -0.1307 0.4044 0.4596 0.083 Uiso 0.5 1 calc PR
H33E H -0.0743 0.3018 0.4881 0.083 Uiso 0.5 1 calc PR
H33F H -0.1235 0.2822 0.438 0.083 Uiso 0.5 1 calc PR
C34 C 0.1774(3) 0.6282(3) 0.41254(13) 0.0407(10) Uani 1 1 d .
H34A H 0.2476 0.6539 0.4291 0.061 Uiso 1 1 calc R
H34B H 0.1151 0.6744 0.4203 0.061 Uiso 1 1 calc R
H34C H 0.1826 0.6355 0.3812 0.061 Uiso 1 1 calc R
C35 C 0.5992(3) 0.7694(3) 0.43433(10) 0.0274(8) Uani 1 1 d .
C36 C 0.7146(3) 0.7606(3) 0.44860(10) 0.0322(9) Uani 1 1 d .
C37 C 0.7721(3) 0.8565(3) 0.46432(11) 0.0401(10) Uani 1 1 d .
H37 H 0.8508 0.8511 0.4723 0.048 Uiso 1 1 calc R
C38 C 0.7213(4) 0.9590(3) 0.46901(11) 0.0419(10) Uani 1 1 d .
C39 C 0.6057(4) 0.9637(3) 0.45768(11) 0.0399(10) Uani 1 1 d .
H39 H 0.5676 1.0324 0.4619 0.048 Uiso 1 1 calc R
C40 C 0.5438(3) 0.8713(3) 0.44043(10) 0.0305(9) Uani 1 1 d .
C41 C 0.7775(3) 0.6503(3) 0.44953(12) 0.0440(10) Uani 1 1 d .
H41A H 0.8366 0.6554 0.4303 0.066 Uiso 1 1 calc R
H41B H 0.7255 0.5894 0.4394 0.066 Uiso 1 1 calc R
H41C H 0.8111 0.6344 0.4795 0.066 Uiso 1 1 calc R
C42 C 0.7861(4) 1.0612(4) 0.48778(14) 0.0656(14) Uani 1 1 d .
H42A H 0.866 1.0423 0.4935 0.098 Uiso 0.5 1 calc PR
H42B H 0.7584 1.0837 0.5152 0.098 Uiso 0.5 1 calc PR
H42C H 0.7759 1.1236 0.4668 0.098 Uiso 0.5 1 calc PR
H42D H 0.7343 1.1241 0.4901 0.098 Uiso 0.5 1 calc PR
H42E H 0.8418 1.0827 0.4685 0.098 Uiso 0.5 1 calc PR
H42F H 0.8243 1.0427 0.5168 0.098 Uiso 0.5 1 calc PR
C43 C 0.4189(3) 0.8842(3) 0.42967(12) 0.0421(10) Uani 1 1 d .
H43A H 0.4007 0.8984 0.3983 0.063 Uiso 1 1 calc R
H43B H 0.3931 0.9477 0.4462 0.063 Uiso 1 1 calc R
H43C H 0.3817 0.8148 0.4375 0.063 Uiso 1 1 calc R
C44 C -0.0354(4) 0.1406(4) 0.35751(14) 0.0608(13) Uani 1 1 d .
C45 C 0.0718(4) 0.1280(4) 0.34495(14) 0.0597(13) Uani 1 1 d .
H45 H 0.0997 0.1834 0.3267 0.072 Uiso 1 1 calc R
C46 C 0.1370(4) 0.0374(4) 0.35844(15) 0.0597(13) Uani 1 1 d .
H46 H 0.2093 0.03 0.3492 0.072 Uiso 1 1 calc R
C47 C 0.0996(4) -0.0431(4) 0.38514(15) 0.0663(13) Uani 1 1 d .
H47 H 0.1458 -0.1056 0.3946 0.08 Uiso 1 1 calc R
C48 C -0.0038(5) -0.0326(5) 0.39782(16) 0.0718(15) Uani 1 1 d .
H48 H -0.0298 -0.0881 0.4165 0.086 Uiso 1 1 calc R
C49 C -0.0730(4) 0.0587(5) 0.38390(15) 0.0654(14) Uani 1 1 d .
H49 H -0.146 0.0642 0.3927 0.078 Uiso 1 1 calc R
C50 C -0.1066(5) 0.2398(5) 0.34276(18) 0.0964(19) Uani 1 1 d .
H50A H -0.0665 0.2877 0.3238 0.145 Uiso 0.5 1 calc PR
H50B H -0.123 0.2833 0.3683 0.145 Uiso 0.5 1 calc PR
H50C H -0.1769 0.2136 0.3265 0.145 Uiso 0.5 1 calc PR
H50D H -0.1777 0.2354 0.3552 0.145 Uiso 0.5 1 calc PR
H50E H -0.1213 0.2398 0.3108 0.145 Uiso 0.5 1 calc PR
H50F H -0.0674 0.3095 0.3526 0.145 Uiso 0.5 1 calc PR

loop_
_atom_site_aniso_label
_atom_site_aniso_U_11
_atom_site_aniso_U_22
_atom_site_aniso_U_33
_atom_site_aniso_U_23
_atom_site_aniso_U_13
_atom_site_aniso_U_12
Mg 0.0328(7) 0.0253(6) 0.0185(6) 0.0015(5) 0.0027(5) -0.0018(5)
Cl 0.0405(6) 0.0340(5) 0.0228(4) 0.0017(4) 0.0051(4) 0.0083(4)
P1 0.0311(6) 0.0217(5) 0.0212(4) -0.0010(4) 0.0050(4) 0.0005(4)
P2 0.0312(6) 0.0230(5) 0.0217(5) 0.0004(4) 0.0073(4) -0.0004(4)
N1 0.0250(17) 0.0259(16) 0.0217(14) -0.0002(12) 0.0034(12) 0.0008(13)
N2 0.0346(18) 0.0250(16) 0.0198(14) -0.0001(13) 0.0052(12) 0.0005(13)
C1 0.024(2) 0.0235(19) 0.0331(19) -0.0019(16) 0.0117(15) 0.0038(15)
C2 0.039(2) 0.0234(19) 0.0213(18) -0.0006(16) 0.0126(16) -0.0007(17)
C3 0.043(3) 0.030(2) 0.031(2) 0.0030(17) 0.0110(17) 0.0068(18)
C4 0.052(3) 0.035(2) 0.048(2) 0.010(2) 0.017(2) 0.014(2)
C5 0.076(3) 0.020(2) 0.052(3) -0.005(2) 0.027(2) 0.005(2)
C6 0.063(3) 0.025(2) 0.044(2) -0.0075(19) 0.019(2) -0.011(2)
C7 0.041(2) 0.028(2) 0.034(2) -0.0008(17) 0.0121(17) -0.0060(17)
C8 0.044(3) 0.027(2) 0.0220(19) -0.0050(16) -0.0003(16) 0.0091(17)
C9 0.069(3) 0.036(2) 0.025(2) 0.0001(18) -0.006(2) -0.009(2)
C10 0.099(4) 0.048(3) 0.029(2) 0.003(2) -0.005(2) 0.003(3)
C11 0.085(4) 0.077(4) 0.029(3) -0.004(2) -0.019(2) 0.043(3)
C12 0.046(3) 0.122(5) 0.038(3) -0.016(3) -0.003(2) 0.030(3)
C13 0.041(3) 0.084(3) 0.026(2) -0.008(2) 0.0005(18) 0.017(2)
C14 0.036(2) 0.030(2) 0.0257(19) -0.0051(16) 0.0092(16) -0.0028(17)
C15 0.042(3) 0.041(2) 0.037(2) 0.0049(18) 0.0066(18) -0.0069(19)
C16 0.053(3) 0.061(3) 0.057(3) 0.009(2) 0.009(2) -0.019(3)
C17 0.056(4) 0.086(4) 0.124(5) -0.007(4) 0.047(3) -0.020(3)
C18 0.066(4) 0.078(4) 0.149(6) -0.025(4) 0.055(4) -0.003(3)
C19 0.048(3) 0.049(3) 0.109(4) -0.019(3) 0.041(3) -0.012(2)
C20 0.032(2) 0.0195(18) 0.0221(18) -0.0031(15) 0.0037(15) -0.0022(15)
C21 0.042(2) 0.033(2) 0.0219(19) 0.0012(17) 0.0050(16) -0.0008(17)
C22 0.052(3) 0.041(2) 0.026(2) 0.0068(18) 0.0028(18) -0.002(2)
C23 0.053(3) 0.032(2) 0.038(2) 0.0023(18) -0.010(2) 0.001(2)
C24 0.033(2) 0.046(3) 0.037(2) -0.0062(19) -0.0001(18) 0.0057(19)
C25 0.039(3) 0.037(2) 0.0267(19) -0.0025(17) 0.0053(17) -0.0005(18)
C26 0.028(2) 0.030(2) 0.0185(17) -0.0021(15) 0.0045(14) -0.0039(17)
C27 0.036(2) 0.028(2) 0.0197(18) -0.0043(16) 0.0044(15) -0.0069(17)
C28 0.049(3) 0.031(2) 0.0254(19) -0.0018(17) 0.0017(17) -0.0116(19)
C29 0.030(2) 0.043(2) 0.033(2) -0.0045(18) 0.0058(16) -0.0113(19)
C30 0.029(2) 0.042(2) 0.037(2) -0.0038(18) 0.0059(17) 0.0015(18)
C31 0.025(2) 0.033(2) 0.0306(19) 0.0008(16) 0.0062(16) -0.0031(17)
C32 0.056(3) 0.027(2) 0.036(2) 0.0047(17) 0.0145(18) 0.0003(19)
C33 0.043(3) 0.064(3) 0.061(3) -0.004(2) 0.017(2) -0.020(2)
C34 0.036(2) 0.032(2) 0.056(2) 0.0032(19) 0.0128(19) 0.0041(18)
C35 0.041(3) 0.027(2) 0.0159(17) -0.0009(15) 0.0087(15) -0.0053(17)
C36 0.037(3) 0.038(2) 0.0216(18) -0.0003(17) 0.0059(16) -0.0045(18)
C37 0.040(3) 0.055(3) 0.027(2) 0.0011(19) 0.0075(17) -0.014(2)
C38 0.059(3) 0.040(3) 0.028(2) -0.0031(18) 0.0119(19) -0.022(2)
C39 0.069(3) 0.024(2) 0.028(2) 0.0009(17) 0.0128(19) -0.002(2)
C40 0.047(3) 0.026(2) 0.0195(18) 0.0015(16) 0.0077(16) -0.0008(18)
C41 0.041(3) 0.051(3) 0.038(2) -0.0029(19) -0.0041(18) 0.008(2)
C42 0.086(4) 0.059(3) 0.053(3) -0.015(2) 0.017(2) -0.040(3)
C43 0.051(3) 0.036(2) 0.040(2) -0.0089(19) 0.0068(18) 0.0064(19)
C44 0.070(4) 0.065(3) 0.043(3) -0.025(3) -0.011(2) -0.005(3)
C45 0.065(4) 0.065(3) 0.051(3) -0.015(2) 0.013(2) -0.024(3)
C46 0.058(3) 0.062(3) 0.061(3) -0.017(3) 0.014(2) -0.016(3)
C47 0.075(4) 0.063(3) 0.061(3) -0.005(3) 0.010(3) -0.008(3)
C48 0.080(4) 0.075(4) 0.065(3) -0.007(3) 0.024(3) -0.023(3)
C49 0.052(3) 0.094(4) 0.052(3) -0.028(3) 0.015(2) -0.014(3)
C50 0.107(5) 0.096(5) 0.077(4) -0.029(3) -0.027(3) 0.018(4)

loop_
_atom_type_symbol
_atom_type_description
_atom_type_scat_dispersion_real
_atom_type_scat_dispersion_imag
_atom_type_scat_source
C C 0.0033 0.0016 'International Tables Vol C Tables 4.2.6.8 and 6.1.1.4'
H H 0 0 'International Tables Vol C Tables 4.2.6.8 and 6.1.1.4'
Cl Cl 0.1484 0.1585 'International Tables Vol C Tables 4.2.6.8 and 6.1.1.4'
Mg Mg 0.0486 0.0363 'International Tables Vol C Tables 4.2.6.8 and 6.1.1.4'
N N 0.0061 0.0033 'International Tables Vol C Tables 4.2.6.8 and 6.1.1.4'
P P 0.1023 0.0942 'International Tables Vol C Tables 4.2.6.8 and 6.1.1.4'

loop_
_geom_angle_atom_site_label_1
_geom_angle_atom_site_label_2
_geom_angle_atom_site_label_3
_geom_angle
_geom_angle_site_symmetry_1
_geom_angle_site_symmetry_3
N1 Mg N2 113.44(11) . .
N1 Mg Cl 111.97(9) . .
N2 Mg Cl 122.86(9) . .
N1 Mg Cl 107.88(8) . 3_666
N2 Mg Cl 107.55(9) . 3_666
Cl Mg Cl 89.25(4) . 3_666
N1 Mg C1 65.15(10) . .
N2 Mg C1 65.79(10) . .
Cl Mg C1 106.14(8) . .
Cl Mg C1 164.51(8) 3_666 .
Mg Cl Mg 90.75(4) . 3_666
N1 P1 C1 107.60(15) . .
N1 P1 C8 112.25(15) . .
C1 P1 C8 114.66(17) . .
N1 P1 C2 118.55(14) . .
C1 P1 C2 101.84(16) . .
C8 P1 C2 101.76(16) . .
N2 P2 C1 108.27(15) . .
N2 P2 C14 114.36(15) . .
C1 P2 C14 107.10(16) . .
N2 P2 C20 113.21(14) . .
C1 P2 C20 110.59(16) . .
C14 P2 C20 103.11(16) . .
C26 N1 P1 125.8(2) . .
C26 N1 Mg 126.81(19) . .
P1 N1 Mg 107.32(14) . .
C35 N2 P2 121.0(2) . .
C35 N2 Mg 129.86(19) . .
P2 N2 Mg 106.78(14) . .
P1 C1 P2 130.9(2) . .
P1 C1 Mg 79.11(11) . .
P2 C1 Mg 78.88(12) . .
C7 C2 C3 118.0(3) . .
C7 C2 P1 122.8(3) . .
C3 C2 P1 119.2(3) . .
C4 C3 C2 120.6(4) . .
C5 C4 C3 120.3(4) . .
C6 C5 C4 119.8(4) . .
C5 C6 C7 120.5(4) . .
C6 C7 C2 120.8(4) . .
C13 C8 C9 118.9(3) . .
C13 C8 P1 122.8(3) . .
C9 C8 P1 118.1(3) . .
C10 C9 C8 120.6(4) . .
C11 C10 C9 119.9(4) . .
C10 C11 C12 120.4(4) . .
C11 C12 C13 120.1(5) . .
C8 C13 C12 120.1(4) . .
C19 C14 C15 118.0(4) . .
C19 C14 P2 121.8(3) . .
C15 C14 P2 119.9(3) . .
C16 C15 C14 121.2(4) . .
C17 C16 C15 119.7(4) . .
C16 C17 C18 120.2(5) . .
C17 C18 C19 120.1(5) . .
C14 C19 C18 120.5(4) . .
C25 C20 C21 117.8(3) . .
C25 C20 P2 119.0(2) . .
C21 C20 P2 122.6(3) . .
C22 C21 C20 120.8(3) . .
C21 C22 C23 120.3(3) . .
C24 C23 C22 119.7(3) . .
C25 C24 C23 119.4(4) . .
C20 C25 C24 122.0(3) . .
C27 C26 C31 119.0(3) . .
C27 C26 N1 121.5(3) . .
C31 C26 N1 119.5(3) . .
C28 C27 C26 119.0(3) . .
C28 C27 C32 118.7(3) . .
C26 C27 C32 122.2(3) . .
C29 C28 C27 122.6(3) . .
C28 C29 C30 117.3(3) . .
C28 C29 C33 121.5(4) . .
C30 C29 C33 121.2(4) . .
C29 C30 C31 122.6(3) . .
C30 C31 C26 119.5(3) . .
C30 C31 C34 118.8(3) . .
C26 C31 C34 121.7(3) . .
C40 C35 C36 119.2(3) . .
C40 C35 N2 121.6(3) . .
C36 C35 N2 119.1(3) . .
C37 C36 C35 118.6(3) . .
C37 C36 C41 118.4(3) . .
C35 C36 C41 122.9(3) . .
C38 C37 C36 123.5(4) . .
C37 C38 C39 116.8(4) . .
C37 C38 C42 122.1(4) . .
C39 C38 C42 121.1(4) . .
C38 C39 C40 122.4(4) . .
C39 C40 C35 119.2(4) . .
C39 C40 C43 118.5(3) . .
C35 C40 C43 122.3(3) . .
C49 C44 C45 117.9(5) . .
C49 C44 C50 121.2(5) . .
C45 C44 C50 120.9(5) . .
C46 C45 C44 121.0(5) . .
C45 C46 C47 120.8(5) . .
C48 C47 C46 119.3(5) . .
C47 C48 C49 121.0(5) . .
C44 C49 C48 120.0(5) . .

loop_
_geom_bond_atom_site_label_1
_geom_bond_atom_site_label_2
_geom_bond_distance
_geom_bond_site_symmetry_2
Mg N1 2.067(3) .
Mg N2 2.070(3) .
Mg Cl 2.4150(14) .
Mg Cl 2.4375(13) 3_666
Mg C1 2.787(3) .
P1 N1 1.617(3) .
P1 C1 1.706(3) .
P1 C8 1.821(3) .
P1 C2 1.824(3) .
P2 N2 1.624(3) .
P2 C1 1.714(3) .
P2 C14 1.810(4) .
P2 C20 1.825(3) .
N1 C26 1.436(4) .
N2 C35 1.447(4) .
C2 C7 1.394(5) .
C2 C3 1.396(5) .
C3 C4 1.386(5) .
C4 C5 1.383(6) .
C5 C6 1.366(6) .
C6 C7 1.387(5) .
C8 C13 1.378(5) .
C8 C9 1.395(5) .
C9 C10 1.376(6) .
C10 C11 1.368(6) .
C11 C12 1.373(6) .
C12 C13 1.388(5) .
C14 C19 1.381(5) .
C14 C15 1.389(5) .
C15 C16 1.383(5) .
C16 C17 1.361(7) .
C17 C18 1.375(7) .
C18 C19 1.386(6) .
C20 C25 1.381(5) .
C20 C21 1.398(4) .
C21 C22 1.378(5) .
C22 C23 1.387(5) .
C23 C24 1.384(5) .
C24 C25 1.383(5) .
C26 C27 1.404(5) .
C26 C31 1.406(5) .
C27 C28 1.399(5) .
C27 C32 1.503(5) .
C28 C29 1.382(5) .
C29 C30 1.382(5) .
C29 C33 1.512(5) .
C30 C31 1.388(5) .
C31 C34 1.500(5) .
C35 C40 1.401(5) .
C35 C36 1.407(5) .
C36 C37 1.386(5) .
C36 C41 1.508(5) .
C37 C38 1.375(5) .
C38 C39 1.391(6) .
C38 C42 1.515(5) .
C39 C40 1.392(5) .
C40 C43 1.505(5) .
C44 C49 1.376(7) .
C44 C45 1.396(6) .
C44 C50 1.492(7) .
C45 C46 1.364(6) .
C46 C47 1.370(6) .
C47 C48 1.352(7) .
C48 C49 1.400(7) .
